data_2023265
loop_
_publ_author_name
'Upmann, Daniel'
'Bockfeld, Dirk'
'Jones, Peter G.'
'T\^arcoveanu, Eliza'

_publ_section_title
;
 Crystal structures of seven mixed-valence gold compounds of the form [(R
 1 R 2 R 3PE)2AuI]+[AuIII X 4]&#x2212; (R = tert-butyl or isopropyl, E = S
 or Se, and X = Cl or Br)
;
_journal_coeditor_code WM5733
_journal_issue 10
_journal_name_full 'Acta Crystallographica Section E Crystallographic Communications'
_journal_page_first 1087
_journal_page_last 1096
_journal_paper_doi 10.1107/S2056989024009095
_journal_volume 80
_journal_year 2024
_chemical_formula_iupac '[C20 H46 Au P2 S2] [Au Cl4]'
_chemical_formula_moiety 'C20 H46 Au P2 S2 +, Au Cl4 -'
_chemical_formula_sum 'C20 H46 Au2 Cl4 P2 S2'
_chemical_formula_weight 948.36
_space_group_crystal_system triclinic
_space_group_IT_number 2
_space_group_name_Hall '-P 1'
_space_group_name_H-M_alt 'P -1'
_atom_sites_solution_hydrogens geom
_atom_sites_solution_primary direct
_atom_sites_solution_secondary difmap
_audit_creation_method SHELXL-2019/3
_cell_angle_alpha 79.931(2)
_cell_angle_beta 76.467(2)
_cell_angle_gamma 78.015(2)
_cell_formula_units_Z 4
_cell_length_a 11.7607(3)
_cell_length_b 16.4174(4)
_cell_length_c 17.2173(4)
_cell_measurement_reflns_used 29113
_cell_measurement_temperature 100(2)
_cell_measurement_theta_max 29.3150
_cell_measurement_theta_min 2.5780
_cell_volume 3133.59(14)
_computing_cell_refinement
;
CrysAlisPro (Rigaku OD, 2015)
;
_computing_data_collection
;
CrysAlisPro (Rigaku OD, 2015)
;
_computing_data_reduction
;
CrysAlisPro (Rigaku OD, 2015)
;
_computing_molecular_graphics
;
XP (Bruker, 1998)
;
_computing_publication_material
;
publCIF (Westrip, 2010)
;
_computing_structure_refinement
;
<i>SHELXL2019/3</i> (Sheldrick, 2015)
;
_computing_structure_solution
;
SHELXS97 (Sheldrick, 2008)
;
_diffrn_ambient_temperature 100(2)
_diffrn_detector_area_resol_mean 16.1419
_diffrn_measured_fraction_theta_full 0.990
_diffrn_measured_fraction_theta_max 0.988
_diffrn_measurement_device_type 'Oxford Diffraction Xcalibur, Eos'
_diffrn_measurement_method '\w scan'
_diffrn_radiation_type MoK\a
_diffrn_radiation_wavelength 0.71073
_diffrn_reflns_av_R_equivalents 0.0618
_diffrn_reflns_av_unetI/netI 0.0373
_diffrn_reflns_limit_h_max 16
_diffrn_reflns_limit_h_min -16
_diffrn_reflns_limit_k_max 23
_diffrn_reflns_limit_k_min -23
_diffrn_reflns_limit_l_max 24
_diffrn_reflns_limit_l_min -24
_diffrn_reflns_number 179513
_diffrn_reflns_theta_full 30.000
_diffrn_reflns_theta_max 30.034
_diffrn_reflns_theta_min 2.385
_diffrn_source 'fine-focus sealed tube'
_exptl_absorpt_coefficient_mu 9.938
_exptl_absorpt_correction_T_max 1.00000
_exptl_absorpt_correction_T_min 0.43900
_exptl_absorpt_correction_type multi-scan
_exptl_absorpt_process_details
;
(CrysAlisPro; Rigaku OD, 2015)
;
_exptl_crystal_colour yellow
_exptl_crystal_density_diffrn 2.010
_exptl_crystal_density_method 'not measured'
_exptl_crystal_description irregular
_exptl_crystal_F_000 1816
_exptl_crystal_size_max 0.2
_exptl_crystal_size_mid 0.1
_exptl_crystal_size_min 0.03
_refine_diff_density_max 1.756
_refine_diff_density_min -1.506
_refine_ls_extinction_method none
_refine_ls_goodness_of_fit_ref 1.052
_refine_ls_hydrogen_treatment constr
_refine_ls_matrix_type full
_refine_ls_number_parameters 569
_refine_ls_number_reflns 18142
_refine_ls_number_restraints 0
_refine_ls_restrained_S_all 1.052
_refine_ls_R_factor_all 0.0488
_refine_ls_R_factor_gt 0.0297
_refine_ls_shift/su_max 0.003
_refine_ls_shift/su_mean 0.000
_refine_ls_structure_factor_coef Fsqd
_refine_ls_weighting_details 'w=1/[\s^2^(Fo^2^)+(0.0131P)^2^+6.8476P] where P=(Fo^2^+2Fc^2^)/3'
_refine_ls_weighting_scheme calc
_refine_ls_wR_factor_gt 0.0495
_refine_ls_wR_factor_ref 0.0547
_reflns_number_gt 14554
_reflns_number_total 18142
_reflns_threshold_expression 'I > 2\s(I)'
_cod_data_source_file wm5733.cif
_cod_data_source_block 2
_cod_original_cell_volume 3133.57(14)
_cod_database_code 2023265
_shelx_space_group_comment
;
The symmetry employed for this shelxl refinement is uniquely defined
by the following loop, which should always be used as a source of
symmetry information in preference to the above space-group names.
They are only intended as comments.
;
_shelx_estimated_absorpt_t_min 0.241
_shelx_estimated_absorpt_t_max 0.755

loop_
_space_group_symop_operation_xyz
'x, y, z'
'-x, -y, -z'

loop_
_atom_site_type_symbol
_atom_site_label
_atom_site_fract_x
_atom_site_fract_y
_atom_site_fract_z
_atom_site_U_iso_or_equiv
_atom_site_adp_type
_atom_site_calc_flag
_atom_site_occupancy
_atom_site_disorder_assembly
_atom_site_disorder_group
Au Au1 0.48897(2) 0.25766(2) 0.11667(2) 0.01904(3) Uani d 1 . .
P P1 0.65776(9) 0.12888(6) 0.23566(5) 0.01599(19) Uani d 1 . .
P P2 0.32324(8) 0.37600(6) -0.01205(5) 0.01458(18) Uani d 1 . .
S S1 0.48357(9) 0.17782(6) 0.24001(6) 0.0223(2) Uani d 1 . .
S S2 0.49694(8) 0.33712(6) -0.00728(5) 0.02008(19) Uani d 1 . .
C C1 0.6636(4) 0.0667(2) 0.3368(2) 0.0218(8) Uani d 1 . .
C C2 0.7470(4) 0.2132(2) 0.2107(2) 0.0249(9) Uani d 1 . .
H H2 0.739298 0.238202 0.154450 0.030 Uiso calc 1 . .
C C3 0.7205(3) 0.0595(2) 0.1565(2) 0.0218(8) Uani d 1 . .
H H3 0.796910 0.025971 0.169002 0.026 Uiso calc 1 . .
C C4 0.3193(3) 0.4617(2) -0.0990(2) 0.0173(7) Uani d 1 . .
C C5 0.2373(3) 0.4086(2) 0.0843(2) 0.0185(8) Uani d 1 . .
H H5 0.238463 0.355630 0.123184 0.022 Uiso calc 1 . .
C C6 0.2555(3) 0.2910(2) -0.0287(2) 0.0189(8) Uani d 1 . .
H H6 0.173762 0.316567 -0.037394 0.023 Uiso calc 1 . .
C C11 0.7849(4) 0.0125(3) 0.3374(3) 0.0330(10) Uani d 1 . .
H H11A 0.788223 -0.015214 0.392312 0.050 Uiso calc 1 . .
H H11B 0.846361 0.047727 0.319028 0.050 Uiso calc 1 . .
H H11C 0.798460 -0.030174 0.301359 0.050 Uiso calc 1 . .
C C12 0.6438(5) 0.1290(3) 0.3984(3) 0.0513(16) Uani d 1 . .
H H12A 0.576686 0.173869 0.390043 0.077 Uiso calc 1 . .
H H12B 0.715499 0.153350 0.390992 0.077 Uiso calc 1 . .
H H12C 0.626500 0.099208 0.453176 0.077 Uiso calc 1 . .
C C13 0.5653(6) 0.0158(4) 0.3624(3) 0.0647(19) Uani d 1 . .
H H13A 0.580882 -0.028721 0.328129 0.097 Uiso calc 1 . .
H H13B 0.489482 0.052318 0.357070 0.097 Uiso calc 1 . .
H H13C 0.561548 -0.009454 0.418718 0.097 Uiso calc 1 . .
C C21 0.6999(5) 0.2869(3) 0.2602(3) 0.0394(12) Uani d 1 . .
H H21A 0.719734 0.270530 0.313569 0.059 Uiso calc 1 . .
H H21B 0.613461 0.301665 0.266013 0.059 Uiso calc 1 . .
H H21C 0.736408 0.335405 0.232470 0.059 Uiso calc 1 . .
C C22 0.8809(4) 0.1820(3) 0.2047(3) 0.0354(11) Uani d 1 . .
H H22A 0.924110 0.227828 0.178535 0.053 Uiso calc 1 . .
H H22B 0.906918 0.135043 0.172786 0.053 Uiso calc 1 . .
H H22C 0.897101 0.163197 0.258871 0.053 Uiso calc 1 . .
C C31 0.6414(5) -0.0025(3) 0.1573(3) 0.0557(17) Uani d 1 . .
H H31A 0.562335 0.027942 0.151144 0.084 Uiso calc 1 . .
H H31B 0.634882 -0.040047 0.208461 0.084 Uiso calc 1 . .
H H31C 0.675727 -0.035745 0.112618 0.084 Uiso calc 1 . .
C C32 0.7499(4) 0.1072(3) 0.0722(2) 0.0281(9) Uani d 1 . .
H H32A 0.786250 0.067220 0.033565 0.042 Uiso calc 1 . .
H H32B 0.805569 0.144478 0.071352 0.042 Uiso calc 1 . .
H H32C 0.676938 0.140731 0.057536 0.042 Uiso calc 1 . .
C C41 0.2004(3) 0.4758(2) -0.1253(2) 0.0212(8) Uani d 1 . .
H H41A 0.135487 0.488833 -0.079446 0.032 Uiso calc 1 . .
H H41B 0.192092 0.424833 -0.144179 0.032 Uiso calc 1 . .
H H41C 0.197517 0.522762 -0.168982 0.032 Uiso calc 1 . .
C C42 0.3353(4) 0.5421(2) -0.0718(2) 0.0255(9) Uani d 1 . .
H H42A 0.346931 0.585296 -0.118628 0.038 Uiso calc 1 . .
H H42B 0.404837 0.530013 -0.046819 0.038 Uiso calc 1 . .
H H42C 0.264402 0.562261 -0.032639 0.038 Uiso calc 1 . .
C C43 0.4226(4) 0.4404(3) -0.1701(2) 0.0245(9) Uani d 1 . .
H H43A 0.418038 0.386865 -0.185988 0.037 Uiso calc 1 . .
H H43B 0.498338 0.435704 -0.153661 0.037 Uiso calc 1 . .
H H43C 0.417156 0.484922 -0.215714 0.037 Uiso calc 1 . .
C C51 0.2904(4) 0.4669(3) 0.1212(2) 0.0235(8) Uani d 1 . .
H H51A 0.282209 0.523054 0.090075 0.035 Uiso calc 1 . .
H H51B 0.374658 0.444446 0.120056 0.035 Uiso calc 1 . .
H H51C 0.248157 0.470546 0.177138 0.035 Uiso calc 1 . .
C C52 0.1062(3) 0.4419(3) 0.0846(2) 0.0234(8) Uani d 1 . .
H H52A 0.062218 0.444425 0.140235 0.035 Uiso calc 1 . .
H H52B 0.074902 0.404378 0.059648 0.035 Uiso calc 1 . .
H H52C 0.097270 0.498308 0.054037 0.035 Uiso calc 1 . .
C C61 0.3222(4) 0.2510(3) -0.1042(2) 0.0257(9) Uani d 1 . .
H H61A 0.406212 0.232869 -0.101671 0.039 Uiso calc 1 . .
H H61B 0.315043 0.292169 -0.152196 0.039 Uiso calc 1 . .
H H61C 0.288025 0.202256 -0.107121 0.039 Uiso calc 1 . .
C C62 0.2419(4) 0.2228(3) 0.0441(2) 0.0301(10) Uani d 1 . .
H H62A 0.205266 0.179200 0.032166 0.045 Uiso calc 1 . .
H H62B 0.191409 0.247693 0.090976 0.045 Uiso calc 1 . .
H H62C 0.320221 0.197724 0.055940 0.045 Uiso calc 1 . .
Au Au2 0.52570(2) 0.24364(2) 0.61149(2) 0.01930(4) Uani d 1 . .
P P3 0.31820(9) 0.36332(6) 0.51182(5) 0.01685(19) Uani d 1 . .
P P4 0.72218(8) 0.13621(6) 0.73190(5) 0.01544(18) Uani d 1 . .
S S3 0.49682(9) 0.32173(6) 0.49120(6) 0.0211(2) Uani d 1 . .
S S4 0.54537(8) 0.16443(6) 0.73283(6) 0.0218(2) Uani d 1 . .
C C1' 0.2853(4) 0.4263(3) 0.4163(3) 0.0373(12) Uani d 1 . .
C C2' 0.2378(4) 0.2751(3) 0.5450(3) 0.0380(11) Uani d 1 . .
H H2' 0.252865 0.253936 0.600446 0.046 Uiso calc 1 . .
C C3' 0.2684(4) 0.4293(3) 0.5933(2) 0.0275(9) Uani d 1 . .
H H3' 0.186042 0.459127 0.590095 0.033 Uiso calc 1 . .
C C4' 0.7427(3) 0.0464(2) 0.8131(2) 0.0184(8) Uani d 1 . .
C C5' 0.8066(3) 0.1136(2) 0.6315(2) 0.0183(7) Uani d 1 . .
H H5' 0.798293 0.168662 0.596019 0.022 Uiso calc 1 . .
C C6' 0.7780(3) 0.2252(2) 0.7523(2) 0.0202(8) Uani d 1 . .
H H6' 0.863175 0.205404 0.755815 0.024 Uiso calc 1 . .
C C11' 0.1651(4) 0.4848(3) 0.4305(3) 0.0367(11) Uani d 1 . .
H H11D 0.170437 0.530459 0.458597 0.055 Uiso calc 1 . .
H H11E 0.104696 0.453038 0.463451 0.055 Uiso calc 1 . .
H H11F 0.143251 0.508320 0.378594 0.055 Uiso calc 1 . .
C C12' 0.2781(5) 0.3620(4) 0.3605(3) 0.0544(16) Uani d 1 . .
H H12D 0.260704 0.392602 0.309260 0.082 Uiso calc 1 . .
H H12E 0.214953 0.329839 0.387207 0.082 Uiso calc 1 . .
H H12F 0.354198 0.323599 0.350416 0.082 Uiso calc 1 . .
C C13' 0.3812(5) 0.4729(4) 0.3710(3) 0.0614(18) Uani d 1 . .
H H13D 0.359083 0.504405 0.321298 0.092 Uiso calc 1 . .
H H13E 0.455181 0.433099 0.357491 0.092 Uiso calc 1 . .
H H13F 0.392788 0.512079 0.404245 0.092 Uiso calc 1 . .
C C21' 0.2811(6) 0.1994(3) 0.5013(4) 0.0657(18) Uani d 1 . .
H H21D 0.238745 0.153877 0.530006 0.099 Uiso calc 1 . .
H H21E 0.366506 0.181038 0.499016 0.099 Uiso calc 1 . .
H H21F 0.266361 0.213757 0.446447 0.099 Uiso calc 1 . .
C C22' 0.1015(4) 0.3025(3) 0.5589(3) 0.0416(12) Uani d 1 . .
H H22D 0.077941 0.322226 0.506917 0.062 Uiso calc 1 . .
H H22E 0.076839 0.347923 0.592604 0.062 Uiso calc 1 . .
H H22F 0.063127 0.254538 0.586041 0.062 Uiso calc 1 . .
C C31' 0.3458(5) 0.4967(4) 0.5815(4) 0.068(2) Uani d 1 . .
H H31D 0.312063 0.534938 0.622057 0.102 Uiso calc 1 . .
H H31E 0.348268 0.528432 0.527492 0.102 Uiso calc 1 . .
H H31F 0.426441 0.469793 0.587296 0.102 Uiso calc 1 . .
C C32' 0.2630(5) 0.3813(4) 0.6767(3) 0.0496(15) Uani d 1 . .
H H32D 0.343596 0.355874 0.683918 0.074 Uiso calc 1 . .
H H32E 0.215579 0.337005 0.683586 0.074 Uiso calc 1 . .
H H32F 0.226339 0.419659 0.716807 0.074 Uiso calc 1 . .
C C41' 0.8615(4) 0.0404(3) 0.8388(2) 0.0261(9) Uani d 1 . .
H H41D 0.872739 -0.008814 0.879385 0.039 Uiso calc 1 . .
H H41E 0.860462 0.091281 0.861679 0.039 Uiso calc 1 . .
H H41F 0.926805 0.035045 0.791739 0.039 Uiso calc 1 . .
C C42' 0.7419(4) -0.0354(2) 0.7816(2) 0.0276(9) Uani d 1 . .
H H42D 0.738943 -0.081423 0.826405 0.041 Uiso calc 1 . .
H H42E 0.814144 -0.048362 0.740742 0.041 Uiso calc 1 . .
H H42F 0.672094 -0.028658 0.757719 0.041 Uiso calc 1 . .
C C43' 0.6410(4) 0.0571(3) 0.8871(2) 0.0252(9) Uani d 1 . .
H H43D 0.565266 0.058735 0.871840 0.038 Uiso calc 1 . .
H H43E 0.639369 0.109708 0.907238 0.038 Uiso calc 1 . .
H H43F 0.653535 0.009798 0.929376 0.038 Uiso calc 1 . .
C C51' 0.7593(4) 0.0546(3) 0.5922(2) 0.0247(9) Uani d 1 . .
H H51D 0.797156 0.057498 0.534931 0.037 Uiso calc 1 . .
H H51E 0.673156 0.071609 0.597815 0.037 Uiso calc 1 . .
H H51F 0.777308 -0.003063 0.618711 0.037 Uiso calc 1 . .
C C52' 0.9404(3) 0.0867(3) 0.6284(2) 0.0231(8) Uani d 1 . .
H H52D 0.956131 0.029125 0.655723 0.035 Uiso calc 1 . .
H H52E 0.967510 0.124647 0.655406 0.035 Uiso calc 1 . .
H H52F 0.982958 0.089005 0.572079 0.035 Uiso calc 1 . .
C C61' 0.7120(4) 0.2560(3) 0.8327(2) 0.0294(9) Uani d 1 . .
H H61D 0.736821 0.308121 0.837276 0.044 Uiso calc 1 . .
H H61E 0.730728 0.213110 0.877341 0.044 Uiso calc 1 . .
H H61F 0.626197 0.266581 0.834993 0.044 Uiso calc 1 . .
C C62' 0.7733(4) 0.2993(3) 0.6845(3) 0.0313(10) Uani d 1 . .
H H62D 0.690635 0.320098 0.679368 0.047 Uiso calc 1 . .
H H62E 0.819906 0.280639 0.633583 0.047 Uiso calc 1 . .
H H62F 0.806264 0.344345 0.697038 0.047 Uiso calc 1 . .
Au Au3 0.98348(2) 0.27544(2) 0.35919(2) 0.02001(4) Uani d 1 . .
Cl Cl1 1.00561(11) 0.13536(7) 0.40405(6) 0.0336(2) Uani d 1 . .
Cl Cl2 0.82031(10) 0.29765(8) 0.46001(6) 0.0347(3) Uani d 1 . .
Cl Cl3 0.96111(10) 0.41602(7) 0.31367(7) 0.0354(3) Uani d 1 . .
Cl Cl4 1.14644(10) 0.25137(7) 0.25917(6) 0.0316(2) Uani d 1 . .
Au Au4 1.01677(2) 0.23730(2) 0.88035(2) 0.02243(4) Uani d 1 . .
Cl Cl5 0.92275(10) 0.29549(7) 0.99435(6) 0.0339(2) Uani d 1 . .
Cl Cl6 0.97628(10) 0.36488(6) 0.80532(7) 0.0334(2) Uani d 1 . .
Cl Cl7 1.11237(10) 0.17979(7) 0.76589(6) 0.0331(2) Uani d 1 . .
Cl Cl8 1.05632(10) 0.10927(6) 0.95503(6) 0.0294(2) Uani d 1 . .

loop_
_atom_site_aniso_label
_atom_site_aniso_U_11
_atom_site_aniso_U_22
_atom_site_aniso_U_33
_atom_site_aniso_U_12
_atom_site_aniso_U_13
_atom_site_aniso_U_23
Au1 0.01852(7) 0.02126(7) 0.01813(7) 0.00208(6) -0.00925(5) -0.00392(5)
P1 0.0160(5) 0.0185(5) 0.0137(4) -0.0016(4) -0.0052(4) -0.0017(3)
P2 0.0141(4) 0.0175(4) 0.0121(4) -0.0018(4) -0.0037(3) -0.0017(3)
S1 0.0183(5) 0.0268(5) 0.0196(5) 0.0018(4) -0.0056(4) -0.0016(4)
S2 0.0157(5) 0.0271(5) 0.0174(4) -0.0005(4) -0.0057(3) -0.0035(4)
C1 0.022(2) 0.025(2) 0.0187(18) -0.0033(16) -0.0065(15) 0.0000(15)
C2 0.035(2) 0.026(2) 0.0187(19) -0.0108(18) -0.0114(17) -0.0017(16)
C3 0.0177(19) 0.026(2) 0.0218(19) -0.0018(16) -0.0014(15) -0.0080(16)
C4 0.0187(19) 0.0213(18) 0.0123(16) -0.0034(15) -0.0057(14) 0.0006(14)
C5 0.0188(19) 0.0214(18) 0.0138(17) 0.0004(15) -0.0030(14) -0.0031(14)
C6 0.0170(19) 0.0211(18) 0.0199(18) -0.0044(15) -0.0034(15) -0.0049(15)
C11 0.032(2) 0.031(2) 0.029(2) 0.0069(19) -0.0100(19) 0.0055(18)
C12 0.079(4) 0.046(3) 0.019(2) 0.025(3) -0.017(2) -0.009(2)
C13 0.070(4) 0.083(4) 0.050(3) -0.048(4) -0.036(3) 0.042(3)
C21 0.059(3) 0.032(2) 0.035(3) -0.016(2) -0.016(2) -0.007(2)
C22 0.033(3) 0.047(3) 0.032(2) -0.021(2) -0.017(2) 0.008(2)
C31 0.051(3) 0.052(3) 0.069(4) -0.034(3) 0.023(3) -0.042(3)
C32 0.033(2) 0.034(2) 0.0164(19) -0.0012(19) -0.0044(17) -0.0073(17)
C41 0.020(2) 0.027(2) 0.0159(18) -0.0025(16) -0.0070(15) 0.0006(15)
C42 0.033(2) 0.022(2) 0.022(2) -0.0082(17) -0.0083(17) 0.0010(16)
C43 0.025(2) 0.033(2) 0.0160(18) -0.0084(18) -0.0043(16) -0.0004(16)
C51 0.026(2) 0.030(2) 0.0157(18) -0.0036(17) -0.0057(16) -0.0082(16)
C52 0.021(2) 0.031(2) 0.0171(18) -0.0020(17) -0.0019(15) -0.0066(16)
C61 0.029(2) 0.028(2) 0.023(2) -0.0073(18) -0.0023(17) -0.0107(17)
C62 0.042(3) 0.030(2) 0.023(2) -0.017(2) -0.0086(19) -0.0006(17)
Au2 0.01677(7) 0.01970(7) 0.02024(7) 0.00131(5) -0.00621(5) -0.00155(5)
P3 0.0174(5) 0.0165(4) 0.0150(4) -0.0009(4) -0.0037(4) 0.0003(4)
P4 0.0159(5) 0.0156(4) 0.0146(4) -0.0020(4) -0.0045(4) -0.0004(3)
S3 0.0177(5) 0.0217(5) 0.0192(4) 0.0031(4) -0.0020(4) -0.0004(4)
S4 0.0154(5) 0.0291(5) 0.0191(5) -0.0022(4) -0.0044(4) 0.0009(4)
C1' 0.031(3) 0.039(3) 0.029(2) 0.010(2) -0.0075(19) 0.013(2)
C2' 0.039(3) 0.026(2) 0.054(3) -0.015(2) -0.014(2) 0.000(2)
C3' 0.018(2) 0.034(2) 0.033(2) -0.0010(17) -0.0034(17) -0.0173(19)
C4' 0.023(2) 0.0165(17) 0.0158(17) -0.0067(15) -0.0071(15) 0.0044(14)
C5' 0.0180(19) 0.0230(19) 0.0122(16) -0.0020(15) -0.0010(14) -0.0024(14)
C6' 0.020(2) 0.0201(19) 0.0197(18) -0.0052(16) -0.0015(15) -0.0033(15)
C11' 0.025(2) 0.035(2) 0.041(3) 0.0050(19) -0.011(2) 0.011(2)
C12' 0.070(4) 0.065(4) 0.026(3) 0.011(3) -0.020(3) -0.012(2)
C13' 0.038(3) 0.065(4) 0.056(3) -0.004(3) -0.002(3) 0.039(3)
C21' 0.073(5) 0.026(3) 0.103(5) -0.010(3) -0.027(4) -0.010(3)
C22' 0.031(3) 0.047(3) 0.051(3) -0.017(2) -0.016(2) 0.006(2)
C31' 0.038(3) 0.060(4) 0.118(6) -0.013(3) 0.001(3) -0.062(4)
C32' 0.040(3) 0.077(4) 0.028(2) 0.017(3) -0.012(2) -0.024(3)
C41' 0.025(2) 0.031(2) 0.023(2) -0.0039(17) -0.0111(16) 0.0039(17)
C42' 0.039(3) 0.0195(19) 0.025(2) -0.0094(18) -0.0082(18) 0.0031(16)
C43' 0.027(2) 0.033(2) 0.0171(19) -0.0104(18) -0.0053(16) 0.0018(16)
C51' 0.026(2) 0.033(2) 0.0173(19) -0.0022(18) -0.0087(16) -0.0062(16)
C52' 0.019(2) 0.032(2) 0.0187(19) -0.0032(16) -0.0026(15) -0.0062(16)
C61' 0.029(2) 0.030(2) 0.030(2) -0.0056(19) -0.0004(18) -0.0160(18)
C62' 0.043(3) 0.019(2) 0.034(2) -0.0115(19) -0.012(2) 0.0027(17)
Au3 0.02045(8) 0.02755(8) 0.01329(7) -0.00675(6) -0.00314(5) -0.00348(5)
Cl1 0.0455(7) 0.0283(5) 0.0255(5) -0.0100(5) -0.0038(5) -0.0001(4)
Cl2 0.0279(6) 0.0493(7) 0.0205(5) -0.0034(5) 0.0021(4) -0.0010(4)
Cl3 0.0357(6) 0.0284(5) 0.0331(6) -0.0003(5) 0.0036(5) -0.0008(4)
Cl4 0.0334(6) 0.0332(5) 0.0252(5) -0.0097(5) 0.0078(4) -0.0099(4)
Au4 0.02084(8) 0.02208(7) 0.02728(8) -0.00589(6) -0.00502(6) -0.00837(6)
Cl5 0.0346(6) 0.0333(6) 0.0330(6) -0.0063(5) 0.0015(5) -0.0132(5)
Cl6 0.0352(6) 0.0232(5) 0.0406(6) -0.0051(4) -0.0055(5) -0.0039(4)
Cl7 0.0418(7) 0.0307(5) 0.0279(5) -0.0042(5) -0.0055(5) -0.0118(4)
Cl8 0.0304(6) 0.0267(5) 0.0319(5) -0.0052(4) -0.0084(4) -0.0035(4)

loop_
_atom_type_symbol
_atom_type_description
_atom_type_scat_dispersion_real
_atom_type_scat_dispersion_imag
_atom_type_scat_source
C C 0.0033 0.0016 'International Tables Vol C Tables 4.2.6.8 and 6.1.1.4'
H H 0.0000 0.0000 'International Tables Vol C Tables 4.2.6.8 and 6.1.1.4'
P P 0.1023 0.0942 'International Tables Vol C Tables 4.2.6.8 and 6.1.1.4'
S S 0.1246 0.1234 'International Tables Vol C Tables 4.2.6.8 and 6.1.1.4'
Cl Cl 0.1484 0.1585 'International Tables Vol C Tables 4.2.6.8 and 6.1.1.4'
Au Au -2.0133 8.8022 'International Tables Vol C Tables 4.2.6.8 and 6.1.1.4'

loop_
_geom_angle_atom_site_label_1
_geom_angle_atom_site_label_2
_geom_angle_atom_site_label_3
_geom_angle_site_symmetry_1
_geom_angle_site_symmetry_3
_geom_angle
_geom_angle_publ_flag
S1 Au1 S2 . . 179.28(4) y
C2 P1 C3 . . 105.43(18) ?
C2 P1 C1 . . 113.57(18) ?
C3 P1 C1 . . 109.59(18) ?
C2 P1 S1 . . 110.40(14) ?
C3 P1 S1 . . 112.92(13) ?
C1 P1 S1 . . 105.10(13) y
C5 P2 C6 . . 105.27(17) ?
C5 P2 C4 . . 113.74(17) ?
C6 P2 C4 . . 109.42(17) ?
C5 P2 S2 . . 110.69(12) ?
C6 P2 S2 . . 111.89(13) ?
C4 P2 S2 . . 105.95(12) y
P1 S1 Au1 . . 101.88(5) y
P2 S2 Au1 . . 102.91(5) y
C13 C1 C11 . . 112.1(4) ?
C13 C1 C12 . . 107.8(4) ?
C11 C1 C12 . . 107.3(4) ?
C13 C1 P1 . . 110.4(3) ?
C11 C1 P1 . . 111.1(3) ?
C12 C1 P1 . . 108.1(3) ?
C21 C2 C22 . . 112.3(4) ?
C21 C2 P1 . . 115.4(3) ?
C22 C2 P1 . . 114.2(3) ?
C21 C2 H2 . . 104.5 ?
C22 C2 H2 . . 104.5 ?
P1 C2 H2 . . 104.5 ?
C31 C3 C32 . . 110.0(4) ?
C31 C3 P1 . . 112.3(3) ?
C32 C3 P1 . . 113.4(3) ?
C31 C3 H3 . . 106.9 ?
C32 C3 H3 . . 106.9 ?
P1 C3 H3 . . 106.9 ?
C41 C4 C42 . . 110.0(3) ?
C41 C4 C43 . . 110.3(3) ?
C42 C4 C43 . . 107.7(3) ?
C41 C4 P2 . . 110.0(3) ?
C42 C4 P2 . . 108.1(2) ?
C43 C4 P2 . . 110.7(3) ?
C52 C5 C51 . . 111.0(3) ?
C52 C5 P2 . . 113.9(2) ?
C51 C5 P2 . . 116.0(3) ?
C52 C5 H5 . . 104.9 ?
C51 C5 H5 . . 104.9 ?
P2 C5 H5 . . 104.9 ?
C62 C6 C61 . . 109.7(3) ?
C62 C6 P2 . . 112.8(3) ?
C61 C6 P2 . . 112.7(3) ?
C62 C6 H6 . . 107.1 ?
C61 C6 H6 . . 107.1 ?
P2 C6 H6 . . 107.1 ?
C1 C11 H11A . . 109.5 ?
C1 C11 H11B . . 109.5 ?
H11A C11 H11B . . 109.5 ?
C1 C11 H11C . . 109.5 ?
H11A C11 H11C . . 109.5 ?
H11B C11 H11C . . 109.5 ?
C1 C12 H12A . . 109.5 ?
C1 C12 H12B . . 109.5 ?
H12A C12 H12B . . 109.5 ?
C1 C12 H12C . . 109.5 ?
H12A C12 H12C . . 109.5 ?
H12B C12 H12C . . 109.5 ?
C1 C13 H13A . . 109.5 ?
C1 C13 H13B . . 109.5 ?
H13A C13 H13B . . 109.5 ?
C1 C13 H13C . . 109.5 ?
H13A C13 H13C . . 109.5 ?
H13B C13 H13C . . 109.5 ?
C2 C21 H21A . . 109.5 ?
C2 C21 H21B . . 109.5 ?
H21A C21 H21B . . 109.5 ?
C2 C21 H21C . . 109.5 ?
H21A C21 H21C . . 109.5 ?
H21B C21 H21C . . 109.5 ?
C2 C22 H22A . . 109.5 ?
C2 C22 H22B . . 109.5 ?
H22A C22 H22B . . 109.5 ?
C2 C22 H22C . . 109.5 ?
H22A C22 H22C . . 109.5 ?
H22B C22 H22C . . 109.5 ?
C3 C31 H31A . . 109.5 ?
C3 C31 H31B . . 109.5 ?
H31A C31 H31B . . 109.5 ?
C3 C31 H31C . . 109.5 ?
H31A C31 H31C . . 109.5 ?
H31B C31 H31C . . 109.5 ?
C3 C32 H32A . . 109.5 ?
C3 C32 H32B . . 109.5 ?
H32A C32 H32B . . 109.5 ?
C3 C32 H32C . . 109.5 ?
H32A C32 H32C . . 109.5 ?
H32B C32 H32C . . 109.5 ?
C4 C41 H41A . . 109.5 ?
C4 C41 H41B . . 109.5 ?
H41A C41 H41B . . 109.5 ?
C4 C41 H41C . . 109.5 ?
H41A C41 H41C . . 109.5 ?
H41B C41 H41C . . 109.5 ?
C4 C42 H42A . . 109.5 ?
C4 C42 H42B . . 109.5 ?
H42A C42 H42B . . 109.5 ?
C4 C42 H42C . . 109.5 ?
H42A C42 H42C . . 109.5 ?
H42B C42 H42C . . 109.5 ?
C4 C43 H43A . . 109.5 ?
C4 C43 H43B . . 109.5 ?
H43A C43 H43B . . 109.5 ?
C4 C43 H43C . . 109.5 ?
H43A C43 H43C . . 109.5 ?
H43B C43 H43C . . 109.5 ?
C5 C51 H51A . . 109.5 ?
C5 C51 H51B . . 109.5 ?
H51A C51 H51B . . 109.5 ?
C5 C51 H51C . . 109.5 ?
H51A C51 H51C . . 109.5 ?
H51B C51 H51C . . 109.5 ?
C5 C52 H52A . . 109.5 ?
C5 C52 H52B . . 109.5 ?
H52A C52 H52B . . 109.5 ?
C5 C52 H52C . . 109.5 ?
H52A C52 H52C . . 109.5 ?
H52B C52 H52C . . 109.5 ?
C6 C61 H61A . . 109.5 ?
C6 C61 H61B . . 109.5 ?
H61A C61 H61B . . 109.5 ?
C6 C61 H61C . . 109.5 ?
H61A C61 H61C . . 109.5 ?
H61B C61 H61C . . 109.5 ?
C6 C62 H62A . . 109.5 ?
C6 C62 H62B . . 109.5 ?
H62A C62 H62B . . 109.5 ?
C6 C62 H62C . . 109.5 ?
H62A C62 H62C . . 109.5 ?
H62B C62 H62C . . 109.5 ?
S4 Au2 S3 . . 177.24(4) y
C2' P3 C3' . . 105.3(2) ?
C2' P3 C1' . . 113.0(2) ?
C3' P3 C1' . . 109.3(2) ?
C2' P3 S3 . . 110.71(16) ?
C3' P3 S3 . . 112.14(14) ?
C1' P3 S3 . . 106.48(15) y
C6' P4 C5' . . 105.38(17) ?
C6' P4 C4' . . 109.30(17) ?
C5' P4 C4' . . 113.54(17) ?
C6' P4 S4 . . 111.80(13) ?
C5' P4 S4 . . 110.47(13) ?
C4' P4 S4 . . 106.46(13) y
P3 S3 Au2 . . 103.22(5) y
P4 S4 Au2 . . 106.42(5) y
C13' C1' C11' . . 111.4(4) ?
C13' C1' C12' . . 105.8(4) ?
C11' C1' C12' . . 107.7(4) ?
C13' C1' P3 . . 113.3(4) ?
C11' C1' P3 . . 111.6(3) ?
C12' C1' P3 . . 106.6(3) ?
C21' C2' C22' . . 112.6(4) ?
C21' C2' P3 . . 117.8(4) ?
C22' C2' P3 . . 113.2(3) ?
C21' C2' H2' . . 103.7 ?
C22' C2' H2' . . 103.7 ?
P3 C2' H2' . . 103.7 ?
C32' C3' C31' . . 109.5(4) ?
C32' C3' P3 . . 114.3(3) ?
C31' C3' P3 . . 111.1(3) ?
C32' C3' H3' . . 107.2 ?
C31' C3' H3' . . 107.2 ?
P3 C3' H3' . . 107.2 ?
C42' C4' C43' . . 108.5(3) ?
C42' C4' C41' . . 109.3(3) ?
C43' C4' C41' . . 108.8(3) ?
C42' C4' P4 . . 109.0(2) ?
C43' C4' P4 . . 110.5(3) ?
C41' C4' P4 . . 110.6(3) ?
C51' C5' C52' . . 111.5(3) ?
C51' C5' P4 . . 115.9(3) ?
C52' C5' P4 . . 112.9(2) ?
C51' C5' H5' . . 105.2 ?
C52' C5' H5' . . 105.2 ?
P4 C5' H5' . . 105.2 ?
C62' C6' C61' . . 109.3(3) ?
C62' C6' P4 . . 112.4(3) ?
C61' C6' P4 . . 112.6(3) ?
C62' C6' H6' . . 107.5 ?
C61' C6' H6' . . 107.5 ?
P4 C6' H6' . . 107.5 ?
C1' C11' H11D . . 109.5 ?
C1' C11' H11E . . 109.5 ?
H11D C11' H11E . . 109.5 ?
C1' C11' H11F . . 109.5 ?
H11D C11' H11F . . 109.5 ?
H11E C11' H11F . . 109.5 ?
C1' C12' H12D . . 109.5 ?
C1' C12' H12E . . 109.5 ?
H12D C12' H12E . . 109.5 ?
C1' C12' H12F . . 109.5 ?
H12D C12' H12F . . 109.5 ?
H12E C12' H12F . . 109.5 ?
C1' C13' H13D . . 109.5 ?
C1' C13' H13E . . 109.5 ?
H13D C13' H13E . . 109.5 ?
C1' C13' H13F . . 109.5 ?
H13D C13' H13F . . 109.5 ?
H13E C13' H13F . . 109.5 ?
C2' C21' H21D . . 109.5 ?
C2' C21' H21E . . 109.5 ?
H21D C21' H21E . . 109.5 ?
C2' C21' H21F . . 109.5 ?
H21D C21' H21F . . 109.5 ?
H21E C21' H21F . . 109.5 ?
C2' C22' H22D . . 109.5 ?
C2' C22' H22E . . 109.5 ?
H22D C22' H22E . . 109.5 ?
C2' C22' H22F . . 109.5 ?
H22D C22' H22F . . 109.5 ?
H22E C22' H22F . . 109.5 ?
C3' C31' H31D . . 109.5 ?
C3' C31' H31E . . 109.5 ?
H31D C31' H31E . . 109.5 ?
C3' C31' H31F . . 109.5 ?
H31D C31' H31F . . 109.5 ?
H31E C31' H31F . . 109.5 ?
C3' C32' H32D . . 109.5 ?
C3' C32' H32E . . 109.5 ?
H32D C32' H32E . . 109.5 ?
C3' C32' H32F . . 109.5 ?
H32D C32' H32F . . 109.5 ?
H32E C32' H32F . . 109.5 ?
C4' C41' H41D . . 109.5 ?
C4' C41' H41E . . 109.5 ?
H41D C41' H41E . . 109.5 ?
C4' C41' H41F . . 109.5 ?
H41D C41' H41F . . 109.5 ?
H41E C41' H41F . . 109.5 ?
C4' C42' H42D . . 109.5 ?
C4' C42' H42E . . 109.5 ?
H42D C42' H42E . . 109.5 ?
C4' C42' H42F . . 109.5 ?
H42D C42' H42F . . 109.5 ?
H42E C42' H42F . . 109.5 ?
C4' C43' H43D . . 109.5 ?
C4' C43' H43E . . 109.5 ?
H43D C43' H43E . . 109.5 ?
C4' C43' H43F . . 109.5 ?
H43D C43' H43F . . 109.5 ?
H43E C43' H43F . . 109.5 ?
C5' C51' H51D . . 109.5 ?
C5' C51' H51E . . 109.5 ?
H51D C51' H51E . . 109.5 ?
C5' C51' H51F . . 109.5 ?
H51D C51' H51F . . 109.5 ?
H51E C51' H51F . . 109.5 ?
C5' C52' H52D . . 109.5 ?
C5' C52' H52E . . 109.5 ?
H52D C52' H52E . . 109.5 ?
C5' C52' H52F . . 109.5 ?
H52D C52' H52F . . 109.5 ?
H52E C52' H52F . . 109.5 ?
C6' C61' H61D . . 109.5 ?
C6' C61' H61E . . 109.5 ?
H61D C61' H61E . . 109.5 ?
C6' C61' H61F . . 109.5 ?
H61D C61' H61F . . 109.5 ?
H61E C61' H61F . . 109.5 ?
C6' C62' H62D . . 109.5 ?
C6' C62' H62E . . 109.5 ?
H62D C62' H62E . . 109.5 ?
C6' C62' H62F . . 109.5 ?
H62D C62' H62F . . 109.5 ?
H62E C62' H62F . . 109.5 ?
Cl4 Au3 Cl1 . . 89.76(4) y
Cl4 Au3 Cl2 . . 179.22(4) y
Cl1 Au3 Cl2 . . 89.46(4) y
Cl4 Au3 Cl3 . . 90.14(4) y
Cl1 Au3 Cl3 . . 179.77(4) y
Cl2 Au3 Cl3 . . 90.64(4) y
Cl5 Au4 Cl6 . . 89.61(4) y
Cl5 Au4 Cl7 . . 179.44(4) y
Cl6 Au4 Cl7 . . 90.15(4) y
Cl5 Au4 Cl8 . . 90.54(4) y
Cl6 Au4 Cl8 . . 179.58(4) y
Cl7 Au4 Cl8 . . 89.70(4) y

loop_
_geom_bond_atom_site_label_1
_geom_bond_atom_site_label_2
_geom_bond_site_symmetry_2
_geom_bond_distance
_geom_bond_publ_flag
Au1 S1 . 2.2869(9) y
Au1 S2 . 2.2910(9) y
P1 C2 . 1.840(4) ?
P1 C3 . 1.850(4) ?
P1 C1 . 1.867(4) ?
P1 S1 . 2.0283(14) y
P2 C5 . 1.834(4) ?
P2 C6 . 1.837(4) ?
P2 C4 . 1.869(3) ?
P2 S2 . 2.0263(13) y
C1 C13 . 1.505(6) ?
C1 C11 . 1.519(5) ?
C1 C12 . 1.545(6) ?
C2 C21 . 1.535(6) ?
C2 C22 . 1.537(6) ?
C2 H2 . 1.0000 ?
C3 C31 . 1.512(6) ?
C3 C32 . 1.523(5) ?
C3 H3 . 1.0000 ?
C4 C41 . 1.529(5) ?
C4 C42 . 1.534(5) ?
C4 C43 . 1.540(5) ?
C5 C52 . 1.524(5) ?
C5 C51 . 1.535(5) ?
C5 H5 . 1.0000 ?
C6 C62 . 1.531(5) ?
C6 C61 . 1.531(5) ?
C6 H6 . 1.0000 ?
C11 H11A . 0.9800 ?
C11 H11B . 0.9800 ?
C11 H11C . 0.9800 ?
C12 H12A . 0.9800 ?
C12 H12B . 0.9800 ?
C12 H12C . 0.9800 ?
C13 H13A . 0.9800 ?
C13 H13B . 0.9800 ?
C13 H13C . 0.9800 ?
C21 H21A . 0.9800 ?
C21 H21B . 0.9800 ?
C21 H21C . 0.9800 ?
C22 H22A . 0.9800 ?
C22 H22B . 0.9800 ?
C22 H22C . 0.9800 ?
C31 H31A . 0.9800 ?
C31 H31B . 0.9800 ?
C31 H31C . 0.9800 ?
C32 H32A . 0.9800 ?
C32 H32B . 0.9800 ?
C32 H32C . 0.9800 ?
C41 H41A . 0.9800 ?
C41 H41B . 0.9800 ?
C41 H41C . 0.9800 ?
C42 H42A . 0.9800 ?
C42 H42B . 0.9800 ?
C42 H42C . 0.9800 ?
C43 H43A . 0.9800 ?
C43 H43B . 0.9800 ?
C43 H43C . 0.9800 ?
C51 H51A . 0.9800 ?
C51 H51B . 0.9800 ?
C51 H51C . 0.9800 ?
C52 H52A . 0.9800 ?
C52 H52B . 0.9800 ?
C52 H52C . 0.9800 ?
C61 H61A . 0.9800 ?
C61 H61B . 0.9800 ?
C61 H61C . 0.9800 ?
C62 H62A . 0.9800 ?
C62 H62B . 0.9800 ?
C62 H62C . 0.9800 ?
Au2 S4 . 2.2935(9) y
Au2 S3 . 2.2953(9) y
P3 C2' . 1.828(4) ?
P3 C3' . 1.835(4) ?
P3 C1' . 1.860(4) ?
P3 S3 . 2.0360(14) y
P4 C6' . 1.837(4) ?
P4 C5' . 1.838(4) ?
P4 C4' . 1.865(3) ?
P4 S4 . 2.0312(13) y
C1' C13' . 1.485(7) ?
C1' C11' . 1.527(6) ?
C1' C12' . 1.573(7) ?
C2' C21' . 1.503(7) ?
C2' C22' . 1.546(7) ?
C2' H2' . 1.0000 ?
C3' C32' . 1.507(6) ?
C3' C31' . 1.531(7) ?
C3' H3' . 1.0000 ?
C4' C42' . 1.536(5) ?
C4' C43' . 1.537(5) ?
C4' C41' . 1.541(5) ?
C5' C51' . 1.527(5) ?
C5' C52' . 1.534(5) ?
C5' H5' . 1.0000 ?
C6' C62' . 1.533(5) ?
C6' C61' . 1.535(5) ?
C6' H6' . 1.0000 ?
C11' H11D . 0.9800 ?
C11' H11E . 0.9800 ?
C11' H11F . 0.9800 ?
C12' H12D . 0.9800 ?
C12' H12E . 0.9800 ?
C12' H12F . 0.9800 ?
C13' H13D . 0.9800 ?
C13' H13E . 0.9800 ?
C13' H13F . 0.9800 ?
C21' H21D . 0.9800 ?
C21' H21E . 0.9800 ?
C21' H21F . 0.9800 ?
C22' H22D . 0.9800 ?
C22' H22E . 0.9800 ?
C22' H22F . 0.9800 ?
C31' H31D . 0.9800 ?
C31' H31E . 0.9800 ?
C31' H31F . 0.9800 ?
C32' H32D . 0.9800 ?
C32' H32E . 0.9800 ?
C32' H32F . 0.9800 ?
C41' H41D . 0.9800 ?
C41' H41E . 0.9800 ?
C41' H41F . 0.9800 ?
C42' H42D . 0.9800 ?
C42' H42E . 0.9800 ?
C42' H42F . 0.9800 ?
C43' H43D . 0.9800 ?
C43' H43E . 0.9800 ?
C43' H43F . 0.9800 ?
C51' H51D . 0.9800 ?
C51' H51E . 0.9800 ?
C51' H51F . 0.9800 ?
C52' H52D . 0.9800 ?
C52' H52E . 0.9800 ?
C52' H52F . 0.9800 ?
C61' H61D . 0.9800 ?
C61' H61E . 0.9800 ?
C61' H61F . 0.9800 ?
C62' H62D . 0.9800 ?
C62' H62E . 0.9800 ?
C62' H62F . 0.9800 ?
Au3 Cl4 . 2.2746(10) y
Au3 Cl1 . 2.2754(11) y
Au3 Cl2 . 2.2805(10) y
Au3 Cl3 . 2.2852(11) y
Au4 Cl5 . 2.2780(10) y
Au4 Cl6 . 2.2825(11) y
Au4 Cl7 . 2.2828(10) y
Au4 Cl8 . 2.2839(10) y

loop_
_geom_hbond_atom_site_label_D
_geom_hbond_atom_site_label_H
_geom_hbond_atom_site_label_A
_geom_hbond_site_symmetry_A
_geom_hbond_distance_DH
_geom_hbond_distance_HA
_geom_hbond_distance_DA
_geom_hbond_angle_DHA
_geom_hbond_publ_flag
C32 H32C Au1 . 0.98 2.73 3.538(4) 139.6 yes
C32' H32D Au2 . 0.98 2.73 3.503(5) 136.2 yes
C13 H13B S1 . 0.98 2.62 3.220(5) 119.7 yes
C43 H43B S2 . 0.98 2.75 3.219(4) 110.3 yes
C43' H43D S4 . 0.98 2.73 3.219(4) 111.6 yes
C13' H13E S3 . 0.98 2.75 3.227(5) 110.5 yes
C52' H52F Cl1 . 0.98 2.82 3.733(4) 154.7 yes
C5' H5' Cl2 . 1.00 2.87 3.839(4) 163.2 yes
C3' H3' Cl3 2_666 1.00 2.88 3.585(4) 127.9 yes
C5 H5 Cl4 1_455 1.00 2.79 3.713(4) 154.4 yes
C62 H62B Cl4 1_455 0.98 2.83 3.692(4) 147.4 yes
C42 H42C Cl5 2_666 0.98 2.91 3.754(4) 145.0 yes
C11 H11C Cl7 2_756 0.98 2.80 3.736(5) 160.5 yes
C6' H6' Cl7 . 1.00 2.91 3.903(4) 169.6 yes
C6' H6' Au4 . 1.00 3.28 4.009(4) 131.5 yes
C62 H62A Cl8 1_454 0.98 2.93 3.853(4) 156.5 yes

loop_
_geom_torsion_atom_site_label_1
_geom_torsion_atom_site_label_2
_geom_torsion_atom_site_label_3
_geom_torsion_atom_site_label_4
_geom_torsion_site_symmetry_1
_geom_torsion_site_symmetry_2
_geom_torsion_site_symmetry_3
_geom_torsion_site_symmetry_4
_geom_torsion
_geom_torsion_publ_flag
C2 P1 S1 Au1 . . . . 54.15(14) ?
C3 P1 S1 Au1 . . . . -63.59(14) ?
C1 P1 S1 Au1 . . . . 176.99(13) y
C5 P2 S2 Au1 . . . . 42.76(14) ?
C6 P2 S2 Au1 . . . . -74.31(13) ?
C4 P2 S2 Au1 . . . . 166.51(12) y
C2 P1 C1 C13 . . . . 164.8(4) ?
C3 P1 C1 C13 . . . . -77.6(4) ?
S1 P1 C1 C13 . . . . 44.0(4) ?
C2 P1 C1 C11 . . . . -70.3(3) ?
C3 P1 C1 C11 . . . . 47.3(3) ?
S1 P1 C1 C11 . . . . 168.9(3) ?
C2 P1 C1 C12 . . . . 47.1(4) ?
C3 P1 C1 C12 . . . . 164.7(3) ?
S1 P1 C1 C12 . . . . -73.7(3) ?
C3 P1 C2 C21 . . . . 170.8(3) ?
C1 P1 C2 C21 . . . . -69.2(4) ?
S1 P1 C2 C21 . . . . 48.5(3) ?
C3 P1 C2 C22 . . . . -56.8(3) ?
C1 P1 C2 C22 . . . . 63.2(3) ?
S1 P1 C2 C22 . . . . -179.1(3) ?
C2 P1 C3 C31 . . . . -167.5(4) ?
C1 P1 C3 C31 . . . . 69.9(4) ?
S1 P1 C3 C31 . . . . -46.9(4) ?
C2 P1 C3 C32 . . . . -42.2(3) ?
C1 P1 C3 C32 . . . . -164.7(3) ?
S1 P1 C3 C32 . . . . 78.5(3) ?
C5 P2 C4 C41 . . . . -76.6(3) ?
C6 P2 C4 C41 . . . . 40.8(3) ?
S2 P2 C4 C41 . . . . 161.5(2) ?
C5 P2 C4 C42 . . . . 43.5(3) ?
C6 P2 C4 C42 . . . . 160.9(3) ?
S2 P2 C4 C42 . . . . -78.3(3) ?
C5 P2 C4 C43 . . . . 161.2(3) ?
C6 P2 C4 C43 . . . . -81.4(3) ?
S2 P2 C4 C43 . . . . 39.4(3) ?
C6 P2 C5 C52 . . . . -61.1(3) ?
C4 P2 C5 C52 . . . . 58.7(3) ?
S2 P2 C5 C52 . . . . 177.8(2) ?
C6 P2 C5 C51 . . . . 168.2(3) ?
C4 P2 C5 C51 . . . . -72.0(3) ?
S2 P2 C5 C51 . . . . 47.1(3) ?
C5 P2 C6 C62 . . . . -50.7(3) ?
C4 P2 C6 C62 . . . . -173.3(3) ?
S2 P2 C6 C62 . . . . 69.6(3) ?
C5 P2 C6 C61 . . . . -175.7(3) ?
C4 P2 C6 C61 . . . . 61.7(3) ?
S2 P2 C6 C61 . . . . -55.4(3) ?
C2' P3 S3 Au2 . . . . -55.89(18) ?
C3' P3 S3 Au2 . . . . 61.40(16) ?
C1' P3 S3 Au2 . . . . -179.04(18) y
C6' P4 S4 Au2 . . . . 78.15(13) ?
C5' P4 S4 Au2 . . . . -38.86(14) ?
C4' P4 S4 Au2 . . . . -162.56(13) y
C2' P3 C1' C13' . . . . -155.7(4) ?
C3' P3 C1' C13' . . . . 87.4(4) ?
S3 P3 C1' C13' . . . . -34.0(4) ?
C2' P3 C1' C11' . . . . 77.6(4) ?
C3' P3 C1' C11' . . . . -39.4(4) ?
S3 P3 C1' C11' . . . . -160.7(3) ?
C2' P3 C1' C12' . . . . -39.8(4) ?
C3' P3 C1' C12' . . . . -156.7(3) ?
S3 P3 C1' C12' . . . . 82.0(3) ?
C3' P3 C2' C21' . . . . -165.1(4) ?
C1' P3 C2' C21' . . . . 75.6(5) ?
S3 P3 C2' C21' . . . . -43.7(5) ?
C3' P3 C2' C22' . . . . 60.6(4) ?
C1' P3 C2' C22' . . . . -58.7(4) ?
S3 P3 C2' C22' . . . . -178.0(3) ?
C2' P3 C3' C32' . . . . 44.4(4) ?
C1' P3 C3' C32' . . . . 166.1(3) ?
S3 P3 C3' C32' . . . . -76.0(3) ?
C2' P3 C3' C31' . . . . 169.0(4) ?
C1' P3 C3' C31' . . . . -69.3(4) ?
S3 P3 C3' C31' . . . . 48.6(4) ?
C6' P4 C4' C42' . . . . -158.7(3) ?
C5' P4 C4' C42' . . . . -41.4(3) ?
S4 P4 C4' C42' . . . . 80.4(3) ?
C6' P4 C4' C43' . . . . 82.1(3) ?
C5' P4 C4' C43' . . . . -160.5(3) ?
S4 P4 C4' C43' . . . . -38.8(3) ?
C6' P4 C4' C41' . . . . -38.4(3) ?
C5' P4 C4' C41' . . . . 78.9(3) ?
S4 P4 C4' C41' . . . . -159.3(2) ?
C6' P4 C5' C51' . . . . -167.3(3) ?
C4' P4 C5' C51' . . . . 73.1(3) ?
S4 P4 C5' C51' . . . . -46.4(3) ?
C6' P4 C5' C52' . . . . 62.5(3) ?
C4' P4 C5' C52' . . . . -57.1(3) ?
S4 P4 C5' C52' . . . . -176.6(2) ?
C5' P4 C6' C62' . . . . 53.1(3) ?
C4' P4 C6' C62' . . . . 175.4(3) ?
S4 P4 C6' C62' . . . . -67.0(3) ?
C5' P4 C6' C61' . . . . 176.9(3) ?
C4' P4 C6' C61' . . . . -60.7(3) ?
S4 P4 C6' C61' . . . . 56.9(3) ?
